data_2201706
loop_
_publ_author_name
'Dao-Li An'
'Miao Du'
'Xian-He Bu'
'Kumar Biradha'
'Mitsuhiko Shionoya'

_publ_section_title
;
 [5-Amino-6,8-dichloro-2,3-bis(2-pyridyl)quinoxaline]dichlorozinc(II)
;
_journal_issue 8
_journal_name_full 'Acta Crystallographica Section E'
_journal_page_first m436
_journal_page_last m438
_journal_paper_doi 10.1107/S1600536802011996
_journal_volume 58
_journal_year 2002
_chemical_formula_iupac '[Zn Cl2 (C18 H11 N5 Cl2)]'
_chemical_formula_moiety 'C18 H11 Cl4 N5 Zn'
_chemical_formula_sum 'C18 H11 Cl4 N5 Zn'
_chemical_formula_weight 504.49
_chemical_name_systematic
;
[5-Amino-6,8-dichloro-2,3-bis(2-pyridyl)quinoxaline]dichlorozinc(II)
;
_space_group_IT_number 14
_symmetry_cell_setting monoclinic
_symmetry_space_group_name_Hall '-P 2ybc'
_symmetry_space_group_name_H-M 'P 1 21/c 1'
_cell_angle_alpha 90.00
_cell_angle_beta 100.04(3)
_cell_angle_gamma 90.00
_cell_formula_units_Z 4
_cell_length_a 16.097(9)
_cell_length_b 8.922(3)
_cell_length_c 13.858(4)
_cell_measurement_reflns_used 10665
_cell_measurement_temperature 193(2)
_cell_measurement_theta_max 25.0
_cell_measurement_theta_min 1.3
_cell_volume 1959.8(14)
_computing_cell_refinement SMART
_computing_data_collection 'SMART (Bruker, 1998)'
_computing_data_reduction 'SAINT (Bruker, 1998)'
_computing_molecular_graphics 'ORTEPII (Johnson, 1976)'
_computing_publication_material 'SHELXTL (Bruker, 1998)'
_computing_structure_refinement 'SHELXL97 (Sheldrick, 1997)'
_computing_structure_solution 'SHELXS97 (Sheldrick, 1997)'
_diffrn_measured_fraction_theta_full 47.4
_diffrn_measured_fraction_theta_max 25.00
_diffrn_measurement_device 'Bruker SMART 1000'
_diffrn_measurement_method \w
_diffrn_radiation_type 'Mo K\a'
_diffrn_radiation_wavelength 0.71073
_diffrn_reflns_av_R_equivalents 0.096
_diffrn_reflns_limit_h_max 10
_diffrn_reflns_limit_h_min -19
_diffrn_reflns_limit_k_max 10
_diffrn_reflns_limit_k_min -9
_diffrn_reflns_limit_l_max 16
_diffrn_reflns_limit_l_min -13
_diffrn_reflns_number 10833
_diffrn_reflns_theta_full 47.4
_diffrn_reflns_theta_max 25.0
_diffrn_standards_decay_% 0
_diffrn_standards_interval_count 0
_diffrn_standards_interval_time 0
_diffrn_standards_number 0
_exptl_absorpt_coefficient_mu 1.81
_exptl_absorpt_correction_T_max 0.713
_exptl_absorpt_correction_T_min 0.612
_exptl_absorpt_correction_type multi-scan
_exptl_absorpt_process_details '[SAINT (Bruker 1998) and SADABS (Sheldrick, 1997)]'
_exptl_crystal_colour yellow
_exptl_crystal_density_diffrn 1.710
_exptl_crystal_density_method 'not measured'
_exptl_crystal_description prism
_exptl_crystal_F_000 1008
_exptl_crystal_size_max 0.30
_exptl_crystal_size_mid 0.25
_exptl_crystal_size_min 0.20
_refine_diff_density_max 0.47
_refine_diff_density_min -0.45
_refine_ls_extinction_method none
_refine_ls_goodness_of_fit_ref 1.04
_refine_ls_hydrogen_treatment constr
_refine_ls_number_parameters 254
_refine_ls_number_reflns 3451
_refine_ls_R_factor_all 0.096
_refine_ls_R_factor_gt 0.046
_refine_ls_shift/su_max 0.006
_refine_ls_shift/su_mean 0.000
_refine_ls_structure_factor_coef Fsqd
_refine_ls_weighting_details 'calc w = 1/[\s^2^(Fo^2^)+(0.0256P)^2^] where P = (Fo^2^+2Fc^2^)/3'
_refine_ls_weighting_scheme calc
_refine_ls_wR_factor_gt 0.078
_refine_ls_wR_factor_ref 0.088
_reflns_number_gt 2107
_reflns_number_total 3451
_reflns_threshold_expression I>2\s(I)
_cod_data_source_file ya6113.cif
_cod_data_source_block I
_cod_original_sg_symbol_H-M 'P 21/c'
_cod_database_code 2201706
_cod_database_fobs_code 2201706

loop_
_symmetry_equiv_pos_as_xyz
'x, y, z'
'-x, y+1/2, -z+1/2'
'-x, -y, -z'
'x, -y-1/2, z-1/2'

loop_
_atom_site_label
_atom_site_fract_x
_atom_site_fract_y
_atom_site_fract_z
_atom_site_U_iso_or_equiv
_atom_site_adp_type
_atom_site_calc_flag
_atom_site_refinement_flags
_atom_site_occupancy
_atom_site_disorder_assembly
_atom_site_disorder_group
_atom_site_type_symbol
Zn 0.33071(4) 0.47111(6) 0.25157(4) 0.02659(17) Uani d . 1 . . Zn
Cl1 -0.18991(10) 0.55278(17) 0.34475(11) 0.0520(4) Uani d . 1 . . Cl
Cl2 0.06455(10) 0.95320(16) 0.39969(11) 0.0530(4) Uani d . 1 . . Cl
Cl3 0.44506(9) 0.42847(14) 0.18617(10) 0.0412(4) Uani d . 1 . . Cl
Cl4 0.21520(9) 0.56715(14) 0.16385(9) 0.0370(4) Uani d . 1 . . Cl
N1 0.1754(3) 0.6791(4) 0.4168(3) 0.0258(10) Uani d . 1 . . N
N2 0.1164(3) 0.3866(4) 0.3805(3) 0.0254(10) Uani d . 1 . . N
N3 -0.0538(3) 0.3202(4) 0.3560(3) 0.0368(12) Uani d . 1 . . N
H3C -0.1080 0.2995 0.3466 0.044 Uiso calc R 1 . . H
H3D -0.0167 0.2472 0.3589 0.044 Uiso calc R 1 . . H
C2 0.2280(3) 0.5662(5) 0.4158(3) 0.0233(12) Uani d . 1 . . C
C3 0.1975(3) 0.4169(5) 0.3938(3) 0.0212(11) Uani d . 1 . . C
C4 0.0613(3) 0.5008(5) 0.3809(3) 0.0269(12) Uani d . 1 . . C
C5 -0.0271(3) 0.4662(6) 0.3661(3) 0.0290(12) Uani d . 1 . . C
C6 -0.0823(3) 0.5861(6) 0.3623(3) 0.0332(13) Uani d . 1 . . C
C7 -0.0537(4) 0.7365(6) 0.3730(3) 0.0384(15) Uani d . 1 . . C
H7 -0.0936 0.8157 0.3686 0.046 Uiso calc R 1 . . H
C8 0.0307(4) 0.7689(6) 0.3895(4) 0.0344(14) Uani d . 1 . . C
C9 0.0916(3) 0.6503(5) 0.3950(3) 0.0247(12) Uani d . 1 . . C
N1A 0.3706(3) 0.5888(4) 0.3793(3) 0.0254(10) Uani d . 1 . . N
C1A 0.3189(3) 0.6064(5) 0.4452(3) 0.0239(12) Uani d . 1 . . C
C2A 0.3480(4) 0.6681(5) 0.5377(4) 0.0315(14) Uani d . 1 . . C
H2A 0.3112 0.6784 0.5840 0.038 Uiso calc R 1 . . H
C3A 0.4306(4) 0.7137(5) 0.5606(4) 0.0356(15) Uani d . 1 . . C
H3A 0.4516 0.7552 0.6233 0.043 Uiso calc R 1 . . H
C4A 0.4826(4) 0.6991(5) 0.4925(4) 0.0353(15) Uani d . 1 . . C
H4A 0.5393 0.7329 0.5063 0.042 Uiso calc R 1 . . H
C5A 0.4506(4) 0.6344(5) 0.4038(4) 0.0321(13) Uani d . 1 . . C
H5A 0.4872 0.6215 0.3576 0.039 Uiso calc R 1 . . H
N1B 0.3092(3) 0.2828(4) 0.3291(3) 0.0238(10) Uani d . 1 . . N
C1B 0.2522(3) 0.2817(5) 0.3910(3) 0.0242(12) Uani d . 1 . . C
C2B 0.2420(3) 0.1585(5) 0.4469(3) 0.0306(13) Uani d . 1 . . C
H2B 0.2026 0.1605 0.4905 0.037 Uiso calc R 1 . . H
C3B 0.2895(4) 0.0313(5) 0.4393(4) 0.0386(14) Uani d . 1 . . C
H3B 0.2825 -0.0551 0.4772 0.046 Uiso calc R 1 . . H
C4B 0.3469(3) 0.0306(5) 0.3766(4) 0.0335(13) Uani d . 1 . . C
H4B 0.3802 -0.0556 0.3706 0.040 Uiso calc R 1 . . H
C5B 0.3551(3) 0.1577(5) 0.3229(3) 0.0269(12) Uani d . 1 . . C
H5B 0.3947 0.1574 0.2795 0.032 Uiso calc R 1 . . H

loop_
_atom_site_aniso_label
_atom_site_aniso_U_11
_atom_site_aniso_U_22
_atom_site_aniso_U_33
_atom_site_aniso_U_12
_atom_site_aniso_U_13
_atom_site_aniso_U_23
Zn 0.0280(4) 0.0221(3) 0.0305(3) 0.0013(3) 0.0073(3) 0.0025(3)
Cl1 0.0281(9) 0.0651(10) 0.0610(9) 0.0023(8) 0.0029(8) 0.0095(8)
Cl2 0.0506(11) 0.0349(8) 0.0716(10) 0.0093(8) 0.0055(8) -0.0061(7)
Cl3 0.0381(10) 0.0358(8) 0.0551(9) 0.0064(7) 0.0232(8) 0.0039(6)
Cl4 0.0353(9) 0.0390(8) 0.0357(8) 0.0099(7) 0.0031(7) 0.0063(6)
N1 0.029(3) 0.026(2) 0.023(2) 0.001(2) 0.006(2) -0.0032(17)
N2 0.029(3) 0.026(2) 0.023(2) -0.003(2) 0.008(2) 0.0007(17)
N3 0.023(3) 0.034(3) 0.053(3) -0.002(2) 0.006(2) 0.005(2)
C2 0.030(3) 0.020(3) 0.021(3) -0.001(2) 0.006(2) -0.002(2)
C3 0.021(3) 0.025(3) 0.019(3) -0.001(2) 0.005(2) 0.005(2)
C4 0.030(3) 0.030(3) 0.021(3) 0.001(3) 0.006(2) 0.004(2)
C5 0.025(3) 0.037(3) 0.024(3) 0.002(3) 0.005(2) 0.003(2)
C6 0.029(4) 0.047(3) 0.024(3) 0.004(3) 0.006(3) 0.008(2)
C7 0.036(4) 0.049(4) 0.032(3) 0.017(3) 0.010(3) 0.005(3)
C8 0.034(4) 0.034(3) 0.035(3) 0.007(3) 0.006(3) -0.001(2)
C9 0.029(4) 0.031(3) 0.015(3) 0.006(3) 0.007(3) 0.000(2)
N1A 0.024(3) 0.018(2) 0.034(2) 0.001(2) 0.005(2) 0.0027(17)
C1A 0.028(4) 0.009(2) 0.033(3) 0.001(2) 0.001(3) 0.003(2)
C2A 0.042(4) 0.019(3) 0.034(3) 0.001(3) 0.007(3) -0.002(2)
C3A 0.036(4) 0.024(3) 0.040(3) -0.006(3) -0.011(3) -0.007(2)
C4A 0.033(4) 0.025(3) 0.045(4) -0.002(3) 0.000(3) 0.001(2)
C5A 0.031(4) 0.022(3) 0.044(3) -0.002(3) 0.007(3) 0.005(2)
N1B 0.024(3) 0.021(2) 0.026(2) 0.000(2) 0.004(2) -0.0011(17)
C1B 0.022(3) 0.022(3) 0.028(3) 0.000(2) 0.003(3) -0.002(2)
C2B 0.030(4) 0.028(3) 0.036(3) 0.000(3) 0.010(3) 0.008(2)
C3B 0.049(4) 0.020(3) 0.048(3) 0.001(3) 0.013(3) 0.009(3)
C4B 0.033(4) 0.020(2) 0.048(3) 0.005(3) 0.009(3) 0.000(2)
C5B 0.020(3) 0.025(3) 0.036(3) -0.001(2) 0.004(3) -0.004(2)

loop_
_atom_type_symbol
_atom_type_description
_atom_type_scat_dispersion_real
_atom_type_scat_dispersion_imag
_atom_type_scat_source
C C 0.0033 0.0016 'International Tables Vol C Tables 4.2.6.8 and 6.1.1.4'
H H 0.0000 0.0000 'International Tables Vol C Tables 4.2.6.8 and 6.1.1.4'
N N 0.0061 0.0033 'International Tables Vol C Tables 4.2.6.8 and 6.1.1.4'
Cl Cl 0.1484 0.1585 'International Tables Vol C Tables 4.2.6.8 and 6.1.1.4'
Zn Zn 0.2839 1.4301 'International Tables Vol C Tables 4.2.6.8 and 6.1.1.4'

loop_
_geom_angle_atom_site_label_1
_geom_angle_atom_site_label_2
_geom_angle_atom_site_label_3
_geom_angle
_geom_angle_publ_flag
N1B Zn N1A 91.32(15) yes
N1B Zn Cl4 113.73(13) yes
N1A Zn Cl4 112.42(12) yes
N1B Zn Cl3 107.47(12) yes
N1A Zn Cl3 106.32(13) yes
Cl4 Zn Cl3 121.30(6) yes
C2 N1 C9 118.0(4) no
C3 N2 C4 118.8(4) no
C5 N3 H3C 120.0 no
C5 N3 H3D 120.0 no
H3C N3 H3D 120.0 no
N1 C2 C3 121.1(5) no
N1 C2 C1A 114.5(4) no
C3 C2 C1A 124.4(4) no
N2 C3 C2 121.0(4) no
N2 C3 C1B 113.9(4) no
C2 C3 C1B 124.9(5) no
N2 C4 C9 119.9(5) no
N2 C4 C5 118.2(4) no
C9 C4 C5 121.9(5) no
N1 C9 C4 120.9(4) no
N1 C9 C8 121.1(5) no
C4 C9 C8 118.0(5) no
C7 C8 C9 120.1(5) no
C7 C8 Cl2 120.3(4) no
C9 C8 Cl2 119.6(4) no
C8 C7 C6 120.8(5) no
C8 C7 H7 119.6 no
C6 C7 H7 119.6 no
C5 C6 C7 122.1(5) no
C5 C6 Cl1 119.5(4) no
C7 C6 Cl1 118.4(4) no
N3 C5 C6 122.8(5) no
N3 C5 C4 120.3(5) no
C6 C5 C4 116.9(5) no
C5A N1A C1A 118.3(4) no
C5A N1A Zn 121.0(3) no
C1A N1A Zn 120.2(3) no
N1A C1A C2A 121.2(5) no
N1A C1A C2 118.7(4) no
C2A C1A C2 120.0(5) no
C3A C2A C1A 119.0(5) no
C3A C2A H2A 120.5 no
C1A C2A H2A 120.5 no
C4A C3A C2A 119.6(5) no
C4A C3A H3A 120.2 no
C2A C3A H3A 120.2 no
C3A C4A C5A 118.5(6) no
C3A C4A H4A 120.7 no
C5A C4A H4A 120.7 no
N1A C5A C4A 123.3(5) no
N1A C5A H5A 118.4 no
C4A C5A H5A 118.4 no
C5B N1B C1B 118.1(4) no
C5B N1B Zn 119.9(3) no
C1B N1B Zn 121.9(3) no
N1B C1B C2B 121.5(4) no
N1B C1B C3 118.3(4) no
C2B C1B C3 120.1(5) no
C1B C2B C3B 119.5(5) no
C1B C2B H2B 120.3 no
C3B C2B H2B 120.3 no
C4B C3B C2B 119.6(5) no
C4B C3B H3B 120.2 no
C2B C3B H3B 120.2 no
C3B C4B C5B 118.5(5) no
C3B C4B H4B 120.7 no
C5B C4B H4B 120.7 no
N1B C5B C4B 122.8(5) no
N1B C5B H5B 118.6 no
C4B C5B H5B 118.6 no

loop_
_geom_bond_atom_site_label_1
_geom_bond_atom_site_label_2
_geom_bond_site_symmetry_2
_geom_bond_distance
_geom_bond_publ_flag
Zn N1A . 2.062(4) yes
Zn N1B . 2.056(4) yes
Zn Cl3 . 2.2218(18) yes
Zn Cl4 . 2.2093(17) yes
Cl2 C8 . 1.730(5) no
Cl1 C6 . 1.732(6) no
N1 C2 . 1.318(6) yes
N1 C9 . 1.354(6) yes
N2 C3 . 1.315(6) yes
N2 C4 . 1.351(6) yes
N3 C5 . 1.371(6) yes
N3 H3C . 0.8800 no
N3 H3D . 0.8800 no
C2 C3 . 1.434(6) no
C2 C1A . 1.492(7) no
C3 C1B . 1.498(6) no
C4 C9 . 1.423(6) no
C4 C5 . 1.435(7) no
C9 C8 . 1.436(7) no
C8 C7 . 1.369(7) no
C7 C6 . 1.417(7) no
C7 H7 . 0.9500 no
C6 C5 . 1.386(7) no
N1A C5A . 1.337(6) no
N1A C1A . 1.348(6) no
C1A C2A . 1.399(6) no
C2A C3A . 1.373(7) no
C2A H2A . 0.9500 no
C3A C4A . 1.373(7) no
C3A H3A . 0.9500 no
C4A C5A . 1.373(7) no
C4A H4A . 0.9500 no
C5A H5A . 0.9500 no
N1B C5B . 1.349(6) no
N1B C1B . 1.360(6) no
C1B C2B . 1.371(6) no
C2B C3B . 1.383(7) no
C2B H2B . 0.9500 no
C3B C4B . 1.374(7) no
C3B H3B . 0.9500 no
C4B C5B . 1.375(6) no
C4B H4B . 0.9500 no
C5B H5B . 0.9500 no

loop_
_geom_hbond_atom_site_label_D
_geom_hbond_atom_site_label_H
_geom_hbond_atom_site_label_A
_geom_hbond_site_symmetry_A
_geom_hbond_distance_DH
_geom_hbond_distance_HA
_geom_hbond_distance_DA
_geom_hbond_angle_DHA
_geom_hbond_publ_flag
N3 H3C Cl4 2_545 0.88 2.68 3.418(3) 142 yes
